data_2017150
loop_
_publ_author_name
'Castillo, Juan C.'
'Abon\'ia, Rodrigo'
'Cobo, Justo'
'Glidewell, Christopher'

_publ_section_title
;
 Seven 5-benzylamino-3-<i>tert</i>-butyl-1-phenyl-1<i>H</i>-pyrazoles:
 unexpected isomorphisms, and hydrogen-bonded supramolecular structures
 in zero, one and two dimensions
;
_journal_coeditor_code SK3324
_journal_issue 6
_journal_name_full 'Acta Crystallographica Section C'
_journal_page_first o303
_journal_page_last o310
_journal_paper_doi 10.1107/S0108270109018964
_journal_volume 65
_journal_year 2009
_chemical_formula_iupac 'C20 H23 N3'
_chemical_formula_moiety 'C20 H23 N3'
_chemical_formula_sum 'C20 H23 N3'
_chemical_formula_weight 305.41
_chemical_name_systematic
;
5-Benzylamino-3-<i>tert</i>-butyl-1-phenyl-1<i>H</i>-pyrazole
;
_space_group_IT_number 15
_symmetry_cell_setting monoclinic
_symmetry_space_group_name_Hall '-C 2yc'
_symmetry_space_group_name_H-M 'C 1 2/c 1'
_atom_sites_solution_hydrogens geom
_atom_sites_solution_primary direct
_atom_sites_solution_secondary difmap
_cell_angle_alpha 90.00
_cell_angle_beta 106.007(13)
_cell_angle_gamma 90.00
_cell_formula_units_Z 8
_cell_length_a 20.038(4)
_cell_length_b 7.3732(12)
_cell_length_c 23.444(3)
_cell_measurement_reflns_used 3813
_cell_measurement_temperature 120(2)
_cell_measurement_theta_max 27.51
_cell_measurement_theta_min 2.96
_cell_volume 3329.4(10)
_computing_cell_refinement 'DIRAX/LSQ (Duisenberg <i>et al.</i>,  2000)'
_computing_data_collection 'COLLECT (Hooft, 1999)'
_computing_data_reduction 'EVALCCD (Duisenberg <i>et al.</i>,  2003)'
_computing_molecular_graphics 'PLATON (Spek, 2009)'
_computing_publication_material 'SHELXL97 (Sheldrick, 2008) and PLATON (Spek, 2009)'
_computing_structure_refinement 'SHELXL97 (Sheldrick, 2008)'
_computing_structure_solution 'SIR2004 (Burla <i>et al.</i>,  2005)'
_diffrn_ambient_temperature 120(2)
_diffrn_detector_area_resol_mean 9.091
_diffrn_measured_fraction_theta_full 0.997
_diffrn_measured_fraction_theta_max 0.997
_diffrn_measurement_device_type 'Bruker--Nonius KappaCCD'
_diffrn_measurement_method '\f and \w'
_diffrn_radiation_monochromator graphite
_diffrn_radiation_source 'Bruker--Nonius FR591 rotating anode'
_diffrn_radiation_type 'Mo K\a'
_diffrn_radiation_wavelength 0.71073
_diffrn_reflns_av_R_equivalents 0.0748
_diffrn_reflns_av_sigmaI/netI 0.0519
_diffrn_reflns_limit_h_max 26
_diffrn_reflns_limit_h_min -25
_diffrn_reflns_limit_k_max 8
_diffrn_reflns_limit_k_min -9
_diffrn_reflns_limit_l_max 30
_diffrn_reflns_limit_l_min -30
_diffrn_reflns_number 30597
_diffrn_reflns_theta_full 27.51
_diffrn_reflns_theta_max 27.51
_diffrn_reflns_theta_min 2.96
_diffrn_standards_decay_% 0
_diffrn_standards_number 0
_exptl_absorpt_coefficient_mu 0.073
_exptl_absorpt_correction_T_max 0.985
_exptl_absorpt_correction_T_min 0.967
_exptl_absorpt_correction_type multi-scan
_exptl_absorpt_process_details '(SADABS; Sheldrick, 2003)'
_exptl_crystal_colour colourless
_exptl_crystal_density_diffrn 1.219
_exptl_crystal_density_method 'not measured'
_exptl_crystal_description block
_exptl_crystal_F_000 1312
_exptl_crystal_size_max 0.31
_exptl_crystal_size_mid 0.26
_exptl_crystal_size_min 0.21
_refine_diff_density_max 0.206
_refine_diff_density_min -0.356
_refine_ls_extinction_method none
_refine_ls_goodness_of_fit_ref 1.057
_refine_ls_hydrogen_treatment constr
_refine_ls_matrix_type full
_refine_ls_number_parameters 211
_refine_ls_number_reflns 3813
_refine_ls_number_restraints 0
_refine_ls_restrained_S_all 1.056
_refine_ls_R_factor_all 0.1014
_refine_ls_R_factor_gt 0.0520
_refine_ls_shift/su_max 0.001
_refine_ls_shift/su_mean 0.000
_refine_ls_structure_factor_coef Fsqd
_refine_ls_weighting_details 'w=1/[\s^2^(Fo^2^)+(0.0479P)^2^+3.306P] where P=(Fo^2^+2Fc^2^)/3'
_refine_ls_weighting_scheme calc
_refine_ls_wR_factor_gt 0.1058
_refine_ls_wR_factor_ref 0.1291
_reflns_number_gt 2464
_reflns_number_total 3813
_reflns_threshold_expression I>2\s(I)
_cod_data_source_file sk3324.cif
_cod_data_source_block I
_cod_depositor_comments
;
The following automatic conversions were performed:
'_exptl_absorpt_correction_type' value 'Multi-scan' changed to
'multi-scan' according to
'/home/saulius/struct/CIF-dictionaries/cif_core.dic' dictionary named
'cif_core.dic' version 2.4.1 from 2010-06-29.

Automatic conversion script
Id: cif_fix_enum 1527 2010-12-29 10:47:43Z saulius 

The following automatic conversions were performed:

'_exptl_absorpt_correction_type' value 'Multi-scan' changed to
'multi-scan' according to
/home/saulius/struct/CIF-dictionaries/cif_core.dic dictionary named
'cif_core.dic' version 2.4.1 from 2010-06-29.

Automatic conversion script
Id: cif_fix_values 1715 2011-07-08 13:25:40Z adriana 
;
_cod_original_sg_symbol_H-M 'C 2/c'
_cod_database_code 2017150
_cod_database_fobs_code 2017150

loop_
_symmetry_equiv_pos_as_xyz
'x, y, z'
'-x, y, -z+1/2'
'x+1/2, y+1/2, z'
'-x+1/2, y+1/2, -z+1/2'
'-x, -y, -z'
'x, -y, z-1/2'
'-x+1/2, -y+1/2, -z'
'x+1/2, -y+1/2, z-1/2'

loop_
_atom_site_type_symbol
_atom_site_label
_atom_site_fract_x
_atom_site_fract_y
_atom_site_fract_z
_atom_site_U_iso_or_equiv
_atom_site_adp_type
_atom_site_calc_flag
_atom_site_refinement_flags
_atom_site_occupancy
_atom_site_disorder_assembly
_atom_site_disorder_group
N N1 0.80088(7) 0.5329(2) 0.26985(6) 0.0230(3) Uani d . 1 . .
N N2 0.84668(7) 0.5054(2) 0.32481(6) 0.0241(3) Uani d . 1 . .
C C3 0.80690(9) 0.4923(2) 0.36096(7) 0.0233(4) Uani d . 1 . .
C C4 0.73622(9) 0.5123(2) 0.33111(8) 0.0252(4) Uani d . 1 . .
H H4 0.6980 0.5071 0.3477 0.030 Uiso calc R 1 . .
C C5 0.73429(9) 0.5410(2) 0.27302(7) 0.0225(4) Uani d . 1 . .
C C11 0.82814(9) 0.5552(2) 0.22082(7) 0.0223(4) Uani d . 1 . .
C C12 0.79363(9) 0.4875(2) 0.16575(7) 0.0234(4) Uani d . 1 . .
H H12 0.7509 0.4249 0.1602 0.028 Uiso calc R 1 . .
C C13 0.82168(10) 0.5117(2) 0.11892(8) 0.0271(4) Uani d . 1 . .
H H13 0.7977 0.4666 0.0808 0.033 Uiso calc R 1 . .
C C14 0.88396(10) 0.6003(3) 0.12662(8) 0.0292(4) Uani d . 1 . .
H H14 0.9029 0.6167 0.0940 0.035 Uiso calc R 1 . .
C C15 0.91864(10) 0.6648(3) 0.18190(8) 0.0306(4) Uani d . 1 . .
H H15 0.9618 0.7253 0.1875 0.037 Uiso calc R 1 . .
C C16 0.89114(9) 0.6424(3) 0.22916(8) 0.0277(4) Uani d . 1 . .
H H16 0.9154 0.6867 0.2673 0.033 Uiso calc R 1 . .
C C31 0.83925(9) 0.4710(2) 0.42670(7) 0.0251(4) Uani d . 1 . .
C C32 0.91643(10) 0.4319(3) 0.44016(8) 0.0335(5) Uani d . 1 . .
H H32A 0.9233 0.3150 0.4227 0.050 Uiso calc R 1 . .
H H32B 0.9369 0.4274 0.4832 0.050 Uiso calc R 1 . .
H H32C 0.9389 0.5280 0.4232 0.050 Uiso calc R 1 . .
C C33 0.82778(11) 0.6468(3) 0.45687(8) 0.0349(5) Uani d . 1 . .
H H33A 0.8476 0.7483 0.4400 0.052 Uiso calc R 1 . .
H H33B 0.8505 0.6384 0.4995 0.052 Uiso calc R 1 . .
H H33C 0.7779 0.6666 0.4504 0.052 Uiso calc R 1 . .
C C34 0.80419(11) 0.3155(3) 0.45023(9) 0.0394(5) Uani d . 1 . .
H H34A 0.7543 0.3398 0.4417 0.059 Uiso calc R 1 . .
H H34B 0.8243 0.3046 0.4932 0.059 Uiso calc R 1 . .
H H34C 0.8114 0.2021 0.4310 0.059 Uiso calc R 1 . .
N N51 0.67992(7) 0.5687(2) 0.22328(6) 0.0246(4) Uani d . 1 . .
H H51 0.6899 0.6431 0.1975 0.029 Uiso d R 1 . .
C C51 0.55559(9) 0.5726(2) 0.17444(7) 0.0227(4) Uani d . 1 . .
C C52 0.49507(9) 0.6717(3) 0.16277(8) 0.0279(4) Uani d . 1 . .
H H52 0.4897 0.7611 0.1904 0.034 Uiso calc R 1 . .
C C53 0.44235(10) 0.6436(3) 0.11191(9) 0.0340(5) Uani d . 1 . .
H H53 0.4005 0.7111 0.1051 0.041 Uiso calc R 1 . .
C C54 0.44987(10) 0.5183(3) 0.07089(8) 0.0318(5) Uani d . 1 . .
H H54 0.4136 0.4999 0.0355 0.038 Uiso calc R 1 . .
C C55 0.51016(10) 0.4197(3) 0.08137(8) 0.0298(4) Uani d . 1 . .
H H55 0.5159 0.3343 0.0528 0.036 Uiso calc R 1 . .
C C56 0.56229(9) 0.4441(2) 0.13307(8) 0.0261(4) Uani d . 1 . .
H H56 0.6032 0.3724 0.1405 0.031 Uiso calc R 1 . .
C C57 0.61154(9) 0.6008(3) 0.23129(8) 0.0253(4) Uani d . 1 . .
H H571 0.6090 0.7265 0.2454 0.030 Uiso calc R 1 . .
H H572 0.6039 0.5172 0.2619 0.030 Uiso calc R 1 . .

loop_
_atom_site_aniso_label
_atom_site_aniso_U_11
_atom_site_aniso_U_22
_atom_site_aniso_U_33
_atom_site_aniso_U_12
_atom_site_aniso_U_13
_atom_site_aniso_U_23
N1 0.0215(8) 0.0296(8) 0.0167(7) 0.0000(6) 0.0032(6) 0.0011(6)
N2 0.0247(8) 0.0283(8) 0.0167(7) -0.0008(7) 0.0013(6) 0.0002(6)
C3 0.0261(9) 0.0221(9) 0.0207(9) -0.0029(8) 0.0050(7) -0.0008(7)
C4 0.0253(10) 0.0275(10) 0.0228(9) -0.0043(8) 0.0069(7) -0.0003(7)
C5 0.0237(9) 0.0203(9) 0.0227(9) -0.0009(7) 0.0047(7) -0.0016(7)
C11 0.0231(9) 0.0235(9) 0.0203(8) 0.0039(7) 0.0060(7) 0.0036(7)
C12 0.0228(9) 0.0241(9) 0.0227(9) 0.0008(8) 0.0053(7) 0.0005(7)
C13 0.0296(10) 0.0306(10) 0.0199(9) 0.0047(8) 0.0051(7) -0.0010(7)
C14 0.0298(10) 0.0358(11) 0.0245(9) 0.0041(9) 0.0119(8) 0.0032(8)
C15 0.0247(10) 0.0344(11) 0.0322(10) -0.0023(8) 0.0070(8) 0.0022(8)
C16 0.0258(10) 0.0319(10) 0.0235(9) -0.0007(8) 0.0037(8) 0.0002(8)
C31 0.0273(10) 0.0281(10) 0.0178(8) -0.0052(8) 0.0029(7) 0.0008(7)
C32 0.0334(11) 0.0392(12) 0.0240(10) -0.0012(9) 0.0014(8) 0.0011(8)
C33 0.0435(12) 0.0370(12) 0.0233(10) -0.0016(9) 0.0076(9) -0.0034(8)
C34 0.0456(12) 0.0427(13) 0.0247(10) -0.0158(10) 0.0008(9) 0.0055(9)
N51 0.0204(8) 0.0326(9) 0.0201(7) 0.0003(7) 0.0047(6) 0.0040(6)
C51 0.0224(9) 0.0243(9) 0.0219(9) -0.0005(8) 0.0068(7) 0.0043(7)
C52 0.0280(10) 0.0294(10) 0.0277(10) 0.0042(8) 0.0099(8) -0.0004(8)
C53 0.0261(10) 0.0369(12) 0.0371(11) 0.0069(9) 0.0056(9) 0.0045(9)
C54 0.0265(10) 0.0362(11) 0.0276(10) -0.0014(9) -0.0012(8) 0.0014(8)
C55 0.0334(11) 0.0273(10) 0.0265(10) 0.0000(9) 0.0046(8) -0.0031(8)
C56 0.0248(9) 0.0279(10) 0.0247(9) 0.0012(8) 0.0056(8) 0.0008(8)
C57 0.0241(9) 0.0296(10) 0.0231(9) -0.0005(8) 0.0081(7) -0.0023(7)

loop_
_atom_type_symbol
_atom_type_description
_atom_type_scat_dispersion_real
_atom_type_scat_dispersion_imag
_atom_type_scat_source
C C 0.0033 0.0016 'International Tables Vol C Tables 4.2.6.8 and 6.1.1.4'
H H 0.0000 0.0000 'International Tables Vol C Tables 4.2.6.8 and 6.1.1.4'
N N 0.0061 0.0033 'International Tables Vol C Tables 4.2.6.8 and 6.1.1.4'

loop_
_geom_angle_atom_site_label_1
_geom_angle_atom_site_label_2
_geom_angle_atom_site_label_3
_geom_angle_site_symmetry_1
_geom_angle_site_symmetry_3
_geom_angle
_geom_angle_publ_flag
C5 N1 N2 . . 111.53(13) ?
C5 N1 C11 . . 130.25(14) ?
N2 N1 C11 . . 118.16(14) ?
C3 N2 N1 . . 104.34(14) ?
N2 C3 C4 . . 112.19(15) ?
N2 C3 C31 . . 119.99(16) ?
C4 C3 C31 . . 127.69(16) ?
C5 C4 C3 . . 105.09(16) ?
C5 C4 H4 . . 127.5 ?
C3 C4 H4 . . 127.5 ?
N1 C5 C4 . . 106.81(15) ?
N1 C5 N51 . . 121.40(15) ?
C4 C5 N51 . . 131.77(17) ?
C12 C11 C16 . . 120.23(16) ?
C12 C11 N1 . . 120.89(16) ?
C16 C11 N1 . . 118.86(16) ?
C13 C12 C11 . . 119.37(17) ?
C13 C12 H12 . . 120.3 ?
C11 C12 H12 . . 120.3 ?
C14 C13 C12 . . 120.81(17) ?
C14 C13 H13 . . 119.6 ?
C12 C13 H13 . . 119.6 ?
C13 C14 C15 . . 119.49(17) ?
C13 C14 H14 . . 120.3 ?
C15 C14 H14 . . 120.3 ?
C14 C15 C16 . . 120.41(18) ?
C14 C15 H15 . . 119.8 ?
C16 C15 H15 . . 119.8 ?
C15 C16 C11 . . 119.67(17) ?
C15 C16 H16 . . 120.2 ?
C11 C16 H16 . . 120.2 ?
C3 C31 C32 . . 111.01(15) ?
C3 C31 C33 . . 107.99(15) ?
C32 C31 C33 . . 109.91(16) ?
C3 C31 C34 . . 109.70(15) ?
C32 C31 C34 . . 109.05(16) ?
C33 C31 C34 . . 109.15(16) ?
C31 C32 H32A . . 109.5 ?
C31 C32 H32B . . 109.5 ?
H32A C32 H32B . . 109.5 ?
C31 C32 H32C . . 109.5 ?
H32A C32 H32C . . 109.5 ?
H32B C32 H32C . . 109.5 ?
C31 C33 H33A . . 109.5 ?
C31 C33 H33B . . 109.5 ?
H33A C33 H33B . . 109.5 ?
C31 C33 H33C . . 109.5 ?
H33A C33 H33C . . 109.5 ?
H33B C33 H33C . . 109.5 ?
C31 C34 H34A . . 109.5 ?
C31 C34 H34B . . 109.5 ?
H34A C34 H34B . . 109.5 ?
C31 C34 H34C . . 109.5 ?
H34A C34 H34C . . 109.5 ?
H34B C34 H34C . . 109.5 ?
C5 N51 C57 . . 118.02(14) ?
C5 N51 H51 . . 113.5 ?
C57 N51 H51 . . 112.9 ?
N51 C57 C51 . . 111.28(14) ?
N51 C57 H571 . . 109.4 ?
C51 C57 H571 . . 109.4 ?
N51 C57 H572 . . 109.4 ?
C51 C57 H572 . . 109.4 ?
H571 C57 H572 . . 108.0 ?
C52 C51 C56 . . 118.22(16) ?
C52 C51 C57 . . 120.26(16) ?
C56 C51 C57 . . 121.50(16) ?
C53 C52 C51 . . 121.10(18) ?
C53 C52 H52 . . 119.5 ?
C51 C52 H52 . . 119.5 ?
C54 C53 C52 . . 120.25(18) ?
C54 C53 H53 . . 119.9 ?
C52 C53 H53 . . 119.9 ?
C53 C54 C55 . . 119.51(18) ?
C53 C54 H54 . . 120.2 ?
C55 C54 H54 . . 120.2 ?
C54 C55 C56 . . 120.34(18) ?
C54 C55 H55 . . 119.8 ?
C56 C55 H55 . . 119.8 ?
C55 C56 C51 . . 120.55(17) ?
C55 C56 H56 . . 119.7 ?
C51 C56 H56 . . 119.7 ?

loop_
_geom_bond_atom_site_label_1
_geom_bond_atom_site_label_2
_geom_bond_site_symmetry_2
_geom_bond_distance
_geom_bond_publ_flag
N1 C5 . 1.358(2) ?
N1 N2 . 1.3752(19) ?
N1 C11 . 1.412(2) ?
N2 C3 . 1.318(2) ?
C3 C4 . 1.404(2) ?
C3 C31 . 1.506(2) ?
C4 C5 . 1.368(2) ?
C4 H4 . 0.9500 ?
C5 N51 . 1.374(2) ?
C11 C12 . 1.379(2) ?
C11 C16 . 1.382(2) ?
C12 C13 . 1.376(2) ?
C12 H12 . 0.9500 ?
C13 C14 . 1.376(3) ?
C13 H13 . 0.9500 ?
C14 C15 . 1.376(3) ?
C14 H14 . 0.9500 ?
C15 C16 . 1.377(3) ?
C15 H15 . 0.9500 ?
C16 H16 . 0.9500 ?
C31 C32 . 1.518(3) ?
C31 C33 . 1.524(3) ?
C31 C34 . 1.525(3) ?
C32 H32A . 0.9800 ?
C32 H32B . 0.9800 ?
C32 H32C . 0.9800 ?
C33 H33A . 0.9800 ?
C33 H33B . 0.9800 ?
C33 H33C . 0.9800 ?
C34 H34A . 0.9800 ?
C34 H34B . 0.9800 ?
C34 H34C . 0.9800 ?
N51 C57 . 1.453(2) ?
N51 H51 . 0.8799 ?
C57 C51 . 1.501(2) ?
C57 H571 . 0.9900 ?
C57 H572 . 0.9900 ?
C51 C52 . 1.377(2) ?
C51 C56 . 1.388(3) ?
C52 C53 . 1.373(3) ?
C52 H52 . 0.9500 ?
C53 C54 . 1.371(3) ?
C53 H53 . 0.9500 ?
C54 C55 . 1.373(3) ?
C54 H54 . 0.9500 ?
C55 C56 . 1.376(2) ?
C55 H55 . 0.9500 ?
C56 H56 . 0.9500 ?

loop_
_geom_hbond_atom_site_label_D
_geom_hbond_atom_site_label_H
_geom_hbond_atom_site_label_A
_geom_hbond_site_symmetry_A
_geom_hbond_distance_DH
_geom_hbond_distance_HA
_geom_hbond_distance_DA
_geom_hbond_angle_DHA
_geom_hbond_publ_flag
C12 H12 N51 . 0.95 2.55 3.011(2) 110 no
N51 H51 <i>Cg</i>1 4_655 0.88 2.82 3.523(2) 138 no

loop_
_geom_torsion_atom_site_label_1
_geom_torsion_atom_site_label_2
_geom_torsion_atom_site_label_3
_geom_torsion_atom_site_label_4
_geom_torsion_site_symmetry_1
_geom_torsion_site_symmetry_2
_geom_torsion_site_symmetry_3
_geom_torsion_site_symmetry_4
_geom_torsion
_geom_torsion_publ_flag
C5 N1 N2 C3 . . . . 1.60(19) ?
C11 N1 N2 C3 . . . . 179.13(15) ?
N1 N2 C3 C4 . . . . -0.62(19) ?
N1 N2 C3 C31 . . . . -176.80(15) ?
N2 C3 C4 C5 . . . . -0.5(2) ?
C31 C3 C4 C5 . . . . 175.30(17) ?
N2 N1 C5 C4 . . . . -2.0(2) ?
C11 N1 C5 C4 . . . . -179.10(17) ?
N2 N1 C5 N51 . . . . 179.60(15) ?
C11 N1 C5 N51 . . . . 2.5(3) ?
C3 C4 C5 N1 . . . . 1.46(19) ?
C3 C4 C5 N51 . . . . 179.68(18) ?
C5 N1 C11 C12 . . . . -38.7(3) ?
N2 N1 C11 C12 . . . . 144.31(16) ?
C5 N1 C11 C16 . . . . 142.90(19) ?
N2 N1 C11 C16 . . . . -34.1(2) ?
C16 C11 C12 C13 . . . . -1.6(3) ?
N1 C11 C12 C13 . . . . -179.98(16) ?
C11 C12 C13 C14 . . . . 0.8(3) ?
C12 C13 C14 C15 . . . . 0.2(3) ?
C13 C14 C15 C16 . . . . -0.5(3) ?
C14 C15 C16 C11 . . . . -0.3(3) ?
C12 C11 C16 C15 . . . . 1.4(3) ?
N1 C11 C16 C15 . . . . 179.77(17) ?
N2 C3 C31 C32 . . . . -10.9(2) ?
C4 C3 C31 C32 . . . . 173.57(18) ?
N2 C3 C31 C33 . . . . 109.65(19) ?
C4 C3 C31 C33 . . . . -65.9(2) ?
N2 C3 C31 C34 . . . . -131.50(18) ?
C4 C3 C31 C34 . . . . 53.0(2) ?
N1 C5 N51 C57 . . . . -171.61(16) ?
C4 C5 N51 C57 . . . . 10.4(3) ?
C5 N51 C57 C51 . . . . -162.80(15) ?
N51 C57 C51 C52 . . . . -148.74(17) ?
N51 C57 C51 C56 . . . . 32.9(2) ?
C56 C51 C52 C53 . . . . 0.6(3) ?
C57 C51 C52 C53 . . . . -177.82(17) ?
C51 C52 C53 C54 . . . . -1.6(3) ?
C52 C53 C54 C55 . . . . 0.8(3) ?
C53 C54 C55 C56 . . . . 1.1(3) ?
C54 C55 C56 C51 . . . . -2.1(3) ?
C52 C51 C56 C55 . . . . 1.2(3) ?
C57 C51 C56 C55 . . . . 179.63(17) ?

loop_
_cod_related_entry_id
_cod_related_entry_database
_cod_related_entry_code
1 ChemSpider 24726451
